data_4503040
loop_
_publ_author_name
'Lu, Wen-Guan'
'Gu, Jin-Zhong'
'Jiang, Long'
'Tan, Min-Yu'
'Lu, Tong-Bu'

_publ_section_title
;
 Achiral and Chiral Coordination Polymers Containing Helical Chains: The
 Chirality Transfer Between Helical Chains
;
_journal_issue 1
_journal_name_full 'Crystal Growth &amp; Design'
_journal_page_first 192
_journal_paper_doi 10.1021/cg060778h
_journal_volume 8
_journal_year 2008
_chemical_formula_sum 'C7 H9 Cd N3 O5'
_chemical_formula_weight 327.57
_chemical_name_systematic
; 
 ? 
;
_space_group_IT_number 14
_symmetry_cell_setting monoclinic
_symmetry_space_group_name_Hall '-P 2yn'
_symmetry_space_group_name_H-M 'P 1 21/n 1'
_atom_sites_solution_hydrogens geom
_atom_sites_solution_primary direct
_atom_sites_solution_secondary difmap
_audit_creation_method SHELXL-97
_cell_angle_alpha 90.00
_cell_angle_beta 108.033(3)
_cell_angle_gamma 90.00
_cell_formula_units_Z 4
_cell_length_a 11.634(3)
_cell_length_b 6.8989(19)
_cell_length_c 12.185(4)
_cell_measurement_reflns_used 2657
_cell_measurement_temperature 293(2)
_cell_measurement_theta_max 26.34
_cell_measurement_theta_min 2.91
_cell_volume 929.9(5)
_computing_cell_refinement 'Bruker SMART'
_computing_data_collection 'Bruker SMART'
_computing_data_reduction 'Bruker SAINT'
_computing_molecular_graphics 'Bruker SHELXTL'
_computing_publication_material 'Bruker SHELXTL'
_computing_structure_refinement 'SHELXL-97 (Sheldrick, 1997)'
_computing_structure_solution 'SHELXS-97 (Sheldrick, 1990)'
_diffrn_ambient_temperature 293(2)
_diffrn_measured_fraction_theta_full 0.996
_diffrn_measured_fraction_theta_max 0.996
_diffrn_measurement_device_type 'CCD area detector'
_diffrn_measurement_method 'phi and omega scans'
_diffrn_radiation_monochromator graphite
_diffrn_radiation_source 'fine-focus sealed tube'
_diffrn_radiation_type MoK\a
_diffrn_radiation_wavelength 0.71073
_diffrn_reflns_av_R_equivalents 0.0634
_diffrn_reflns_av_sigmaI/netI 0.0612
_diffrn_reflns_limit_h_max 14
_diffrn_reflns_limit_h_min -14
_diffrn_reflns_limit_k_max 8
_diffrn_reflns_limit_k_min -8
_diffrn_reflns_limit_l_max 15
_diffrn_reflns_limit_l_min -15
_diffrn_reflns_number 7264
_diffrn_reflns_theta_full 26.64
_diffrn_reflns_theta_max 26.64
_diffrn_reflns_theta_min 2.12
_diffrn_standards_decay_% 0
_diffrn_standards_interval_count 0
_diffrn_standards_interval_time 0
_diffrn_standards_number 0
_exptl_absorpt_coefficient_mu 2.360
_exptl_absorpt_correction_T_max 0.6760
_exptl_absorpt_correction_T_min 0.4372
_exptl_absorpt_correction_type multi-scan
_exptl_absorpt_process_details 'SADABS (Sheldrick, 1996)'
_exptl_crystal_colour cololess
_exptl_crystal_density_diffrn 2.340
_exptl_crystal_density_method 'not measured'
_exptl_crystal_description prism
_exptl_crystal_F_000 640
_exptl_crystal_size_max 0.42
_exptl_crystal_size_mid 0.21
_exptl_crystal_size_min 0.18
_refine_diff_density_max 2.506
_refine_diff_density_min -1.166
_refine_diff_density_rms 0.277
_refine_ls_extinction_method none
_refine_ls_goodness_of_fit_ref 1.094
_refine_ls_hydrogen_treatment constr
_refine_ls_matrix_type full
_refine_ls_number_parameters 153
_refine_ls_number_reflns 1946
_refine_ls_number_restraints 0
_refine_ls_restrained_S_all 1.094
_refine_ls_R_factor_all 0.0721
_refine_ls_R_factor_gt 0.0512
_refine_ls_shift/su_max 0.000
_refine_ls_shift/su_mean 0.000
_refine_ls_structure_factor_coef Fsqd
_refine_ls_weighting_details 'calc w=1/[\s^2^(Fo^2^)+(0.0901P)^2^+0.0000P] where P=(Fo^2^+2Fc^2^)/3'
_refine_ls_weighting_scheme calc
_refine_ls_wR_factor_gt 0.1335
_refine_ls_wR_factor_ref 0.1459
_reflns_number_gt 1468
_reflns_number_total 1946
_reflns_threshold_expression >2sigma(I)
_cod_data_source_file cg060778h-file004.cif
_cod_data_source_block 1
_cod_depositor_comments
;
The following automatic conversions were performed:

'_symmetry_cell_setting' value 'Monoclinic' changed to 'monoclinic'
according to /home/saulius/struct/CIF-dictionaries/cif_core.dic
dictionary named 'cif_core.dic' version 2.4.1 from 2010-06-29.

Automatic conversion script
Id: cif_fix_values 1715 2011-07-08 13:25:40Z adriana 
;
_cod_original_cell_volume 930.0(5)
_cod_original_sg_symbol_H-M P2(1)/n
_cod_database_code 4503040

loop_
_symmetry_equiv_pos_as_xyz
'x, y, z'
'-x+1/2, y+1/2, -z+1/2'
'-x, -y, -z'
'x-1/2, -y-1/2, z-1/2'

loop_
_atom_site_label
_atom_site_type_symbol
_atom_site_fract_x
_atom_site_fract_y
_atom_site_fract_z
_atom_site_U_iso_or_equiv
_atom_site_adp_type
_atom_site_occupancy
_atom_site_symmetry_multiplicity
_atom_site_calc_flag
_atom_site_refinement_flags
Cd1 Cd 0.42284(5) 0.10900(7) 0.67077(4) 0.0158(2) Uani 1 1 d .
O1 O 0.3872(5) -0.1893(8) 0.7407(4) 0.0229(12) Uani 1 1 d .
O3 O 0.3419(5) -0.0601(8) 0.5062(5) 0.0230(12) Uani 1 1 d .
C5 C 0.2429(7) -0.1384(10) 0.4565(6) 0.0161(16) Uani 1 1 d .
C2 C 0.1773(7) -0.2243(10) 0.6407(6) 0.0151(15) Uani 1 1 d .
C1 C 0.2852(6) -0.2261(10) 0.7466(6) 0.0147(15) Uani 1 1 d .
C4 C 0.1621(7) -0.1957(11) 0.5253(6) 0.0171(15) Uani 1 1 d .
O4 O 0.2067(5) -0.1776(8) 0.3519(4) 0.0247(12) Uani 1 1 d .
O5 O 0.6236(6) 0.0217(10) 0.7454(6) 0.0342(16) Uani 1 1 d .
H5A H 0.6284 -0.0869 0.7738 0.051 Uiso 1 1 calc R
N3 N 0.4821(6) 0.3217(10) 0.5567(6) 0.0170(13) Uani 1 1 d .
O2 O 0.2637(5) -0.2676(9) 0.8387(5) 0.0272(13) Uani 1 1 d .
N2 N 0.0423(6) -0.2287(9) 0.4706(5) 0.0184(14) Uani 1 1 d .
H2A H 0.0070 -0.2225 0.3974 0.022 Uiso 1 1 calc R
N1 N 0.0668(6) -0.2700(9) 0.6526(5) 0.0216(14) Uani 1 1 d .
C3 C -0.0105(7) -0.2724(11) 0.5501(7) 0.0222(17) Uani 1 1 d .
H3 H -0.0922 -0.3009 0.5340 0.027 Uiso 1 1 calc R
C6 C 0.3880(7) 0.3961(11) 0.4547(7) 0.0248(18) Uani 1 1 d .
H6A H 0.3314 0.4748 0.4793 0.030 Uiso 1 1 calc R
H6B H 0.3438 0.2882 0.4100 0.030 Uiso 1 1 calc R
C7 C 0.5567(8) 0.4827(12) 0.6207(7) 0.0253(18) Uani 1 1 d .
H7A H 0.6210 0.4304 0.6850 0.030 Uiso 1 1 calc R
H7B H 0.5070 0.5655 0.6519 0.030 Uiso 1 1 calc R
H5B H 0.673(9) 0.074(13) 0.724(9) 0.03(3) Uiso 1 1 d .
H3A H 0.525(9) 0.255(13) 0.543(8) 0.02(3) Uiso 1 1 d .

loop_
_atom_site_aniso_label
_atom_site_aniso_U_11
_atom_site_aniso_U_22
_atom_site_aniso_U_33
_atom_site_aniso_U_23
_atom_site_aniso_U_13
_atom_site_aniso_U_12
Cd1 0.0136(3) 0.0204(3) 0.0148(3) -0.0004(2) 0.0066(2) -0.0006(2)
O1 0.008(3) 0.038(3) 0.021(3) 0.005(3) 0.002(2) -0.003(2)
O3 0.018(3) 0.033(3) 0.021(3) -0.005(2) 0.010(2) -0.007(2)
C5 0.021(4) 0.017(4) 0.009(3) 0.002(3) 0.003(3) 0.003(3)
C2 0.010(4) 0.023(4) 0.013(4) -0.002(3) 0.005(3) -0.002(3)
C1 0.012(4) 0.018(4) 0.013(3) 0.001(3) 0.001(3) 0.001(3)
C4 0.014(4) 0.020(4) 0.016(4) -0.001(3) 0.003(3) 0.000(3)
O4 0.023(3) 0.036(3) 0.016(3) -0.002(3) 0.007(2) -0.005(3)
O5 0.019(3) 0.040(4) 0.051(4) 0.026(3) 0.021(3) 0.009(3)
N3 0.011(3) 0.016(3) 0.022(4) 0.004(3) 0.003(3) 0.003(3)
O2 0.021(3) 0.045(4) 0.016(3) 0.005(3) 0.006(2) -0.010(3)
N2 0.014(3) 0.029(4) 0.011(3) 0.004(3) 0.001(2) 0.000(3)
N1 0.018(4) 0.028(4) 0.018(3) 0.002(3) 0.004(3) -0.002(3)
C3 0.016(4) 0.029(4) 0.024(4) 0.004(3) 0.010(3) -0.003(3)
C6 0.018(4) 0.023(4) 0.026(4) 0.006(3) -0.002(3) -0.007(3)
C7 0.031(5) 0.023(4) 0.016(4) 0.001(3) -0.002(3) 0.002(3)

loop_
_atom_type_symbol
_atom_type_description
_atom_type_scat_dispersion_real
_atom_type_scat_dispersion_imag
_atom_type_scat_source
C C 0.0033 0.0016 'International Tables Vol C Tables 4.2.6.8 and 6.1.1.4'
H H 0.0000 0.0000 'International Tables Vol C Tables 4.2.6.8 and 6.1.1.4'
N N 0.0061 0.0033 'International Tables Vol C Tables 4.2.6.8 and 6.1.1.4'
O O 0.0106 0.0060 'International Tables Vol C Tables 4.2.6.8 and 6.1.1.4'
Cd Cd -0.8075 1.2024 'International Tables Vol C Tables 4.2.6.8 and 6.1.1.4'

loop_
_geom_angle_atom_site_label_1
_geom_angle_atom_site_label_2
_geom_angle_atom_site_label_3
_geom_angle
_geom_angle_site_symmetry_1
_geom_angle_site_symmetry_3
O3 Cd1 N3 85.0(2) . .
O3 Cd1 N1 156.1(2) . 2_556
N3 Cd1 N1 113.9(2) . 2_556
O3 Cd1 O2 91.1(2) . 2_556
N3 Cd1 O2 101.0(2) . 2_556
N1 Cd1 O2 71.6(2) 2_556 2_556
O3 Cd1 O5 107.9(2) . .
N3 Cd1 O5 87.0(2) . .
N1 Cd1 O5 88.4(2) 2_556 .
O2 Cd1 O5 160.0(2) 2_556 .
O3 Cd1 O1 78.14(19) . .
N3 Cd1 O1 157.4(2) . .
N1 Cd1 O1 86.6(2) 2_556 .
O2 Cd1 O1 94.2(2) 2_556 .
O5 Cd1 O1 84.1(2) . .
C1 O1 Cd1 119.2(5) . .
C5 O3 Cd1 136.4(5) . .
O4 C5 O3 124.2(7) . .
O4 C5 C4 116.5(7) . .
O3 C5 C4 119.3(6) . .
N1 C2 C4 108.2(6) . .
N1 C2 C1 118.0(6) . .
C4 C2 C1 133.7(7) . .
O1 C1 O2 123.9(7) . .
O1 C1 C2 120.8(6) . .
O2 C1 C2 115.3(6) . .
N2 C4 C2 105.3(6) . .
N2 C4 C5 119.7(6) . .
C2 C4 C5 135.0(7) . .
C6 N3 C7 110.3(6) . .
C6 N3 Cd1 117.1(5) . .
C7 N3 Cd1 113.8(5) . .
C1 O2 Cd1 119.0(5) . 2_546
C3 N2 C4 108.3(6) . .
C3 N1 C2 107.1(6) . .
C3 N1 Cd1 136.6(5) . 2_546
C2 N1 Cd1 114.0(5) . 2_546
N1 C3 N2 111.1(7) . .
N3 C6 C7 111.0(7) . 3_666
N3 C7 C6 112.5(7) . 3_666

loop_
_geom_bond_atom_site_label_1
_geom_bond_atom_site_label_2
_geom_bond_distance
_geom_bond_site_symmetry_2
Cd1 O3 2.258(5) .
Cd1 N3 2.271(7) .
Cd1 N1 2.276(6) 2_556
Cd1 O2 2.300(6) 2_556
Cd1 O5 2.309(6) .
Cd1 O1 2.313(6) .
O1 C1 1.238(9) .
O3 C5 1.246(9) .
C5 O4 1.242(8) .
C5 C4 1.494(10) .
C2 N1 1.375(10) .
C2 C4 1.376(10) .
C2 C1 1.496(10) .
C1 O2 1.256(8) .
C4 N2 1.365(9) .
N3 C6 1.471(10) .
N3 C7 1.475(10) .
O2 Cd1 2.300(5) 2_546
N2 C3 1.332(9) .
N1 C3 1.294(10) .
N1 Cd1 2.276(6) 2_546
C6 C7 1.524(11) 3_666
C7 C6 1.524(11) 3_666

loop_
_geom_hbond_atom_site_label_D
_geom_hbond_atom_site_label_H
_geom_hbond_atom_site_label_A
_geom_hbond_distance_DH
_geom_hbond_distance_HA
_geom_hbond_distance_DA
_geom_hbond_angle_DHA
_geom_hbond_site_symmetry_A
O5 H5A O4 0.82 1.96 2.734(8) 157.5 4_656
N2 H2A O1 0.86 2.08 2.880(8) 155.3 4
O5 H5B O4 0.79(10) 2.03(11) 2.813(8) 171(10) 3_656
N3 H3A O3 0.73(9) 2.27(9) 3.002(9) 177(9) 3_656

loop_
_geom_torsion_atom_site_label_1
_geom_torsion_atom_site_label_2
_geom_torsion_atom_site_label_3
_geom_torsion_atom_site_label_4
_geom_torsion
_geom_torsion_site_symmetry_1
_geom_torsion_site_symmetry_4
O3 Cd1 O1 C1 -83.4(5) . .
N3 Cd1 O1 C1 -125.8(7) . .
N1 Cd1 O1 C1 78.1(5) 2_556 .
O2 Cd1 O1 C1 6.8(6) 2_556 .
O5 Cd1 O1 C1 166.8(6) . .
N3 Cd1 O3 C5 -131.6(7) . .
N1 Cd1 O3 C5 12.0(11) 2_556 .
O2 Cd1 O3 C5 -30.7(7) 2_556 .
O5 Cd1 O3 C5 143.2(7) . .
O1 Cd1 O3 C5 63.5(7) . .
Cd1 O3 C5 O4 159.0(6) . .
Cd1 O3 C5 C4 -22.9(11) . .
Cd1 O1 C1 O2 -120.5(7) . .
Cd1 O1 C1 C2 59.8(8) . .
N1 C2 C1 O1 178.8(7) . .
C4 C2 C1 O1 3.1(13) . .
N1 C2 C1 O2 -0.9(10) . .
C4 C2 C1 O2 -176.6(8) . .
N1 C2 C4 N2 -1.1(8) . .
C1 C2 C4 N2 174.9(7) . .
N1 C2 C4 C5 177.8(8) . .
C1 C2 C4 C5 -6.2(15) . .
O4 C5 C4 N2 -20.4(10) . .
O3 C5 C4 N2 161.3(7) . .
O4 C5 C4 C2 160.8(8) . .
O3 C5 C4 C2 -17.5(13) . .
O3 Cd1 N3 C6 53.6(6) . .
N1 Cd1 N3 C6 -111.2(6) 2_556 .
O2 Cd1 N3 C6 -36.6(6) 2_556 .
O5 Cd1 N3 C6 161.9(6) . .
O1 Cd1 N3 C6 95.0(8) . .
O3 Cd1 N3 C7 -175.9(6) . .
N1 Cd1 N3 C7 19.3(6) 2_556 .
O2 Cd1 N3 C7 94.0(5) 2_556 .
O5 Cd1 N3 C7 -67.6(5) . .
O1 Cd1 N3 C7 -134.5(6) . .
O1 C1 O2 Cd1 -167.8(6) . 2_546
C2 C1 O2 Cd1 11.9(8) . 2_546
C2 C4 N2 C3 0.7(8) . .
C5 C4 N2 C3 -178.4(6) . .
C4 C2 N1 C3 1.1(8) . .
C1 C2 N1 C3 -175.6(7) . .
C4 C2 N1 Cd1 166.5(5) . 2_546
C1 C2 N1 Cd1 -10.2(8) . 2_546
C2 N1 C3 N2 -0.7(9) . .
Cd1 N1 C3 N2 -161.2(6) 2_546 .
C4 N2 C3 N1 0.0(9) . .
C7 N3 C6 C7 54.6(10) . 3_666
Cd1 N3 C6 C7 -173.2(5) . 3_666
C6 N3 C7 C6 -55.5(10) . 3_666
Cd1 N3 C7 C6 170.6(5) . 3_666
